data_2208364
loop_
_publ_author_name
'Wang, Shi-Fan'
'Zhou, Li-Jun'
'Yang, Xian'

_publ_section_title
;
 (<i>E</i>)-4-(4-Hydroxy-3-methoxyphenyl)but-3-en-2-one
;
_journal_coeditor_code JH6034
_journal_issue 3
_journal_name_full 'Acta Crystallographica Section E'
_journal_page_first o871
_journal_page_last o872
_journal_paper_doi 10.1107/S1600536806001735
_journal_volume 62
_journal_year 2006
_chemical_formula_iupac 'C11 H12 O3'
_chemical_formula_moiety 'C11 H12 O3'
_chemical_formula_sum 'C11 H12 O3'
_chemical_formula_weight 192.21
_chemical_name_systematic
;
(E)-4-(4-hydroxy-3-methoxyphenyl) but-3-en-2-one
;
_space_group_IT_number 14
_symmetry_cell_setting monoclinic
_symmetry_space_group_name_Hall '-P 2ybc'
_symmetry_space_group_name_H-M 'P 1 21/c 1'
_atom_sites_solution_hydrogens geom
_atom_sites_solution_primary direct
_atom_sites_solution_secondary difmap
_cell_angle_alpha 90.00
_cell_angle_beta 97.466(8)
_cell_angle_gamma 90.00
_cell_formula_units_Z 4
_cell_length_a 9.602(5)
_cell_length_b 7.780(4)
_cell_length_c 13.478(7)
_cell_measurement_reflns_used 2995
_cell_measurement_temperature 293(2)
_cell_measurement_theta_max 27.85
_cell_measurement_theta_min 2.62
_cell_volume 998.3(9)
_computing_cell_refinement 'SAINT (Bruker, 2002)'
_computing_data_collection 'SMART (Bruker, 2002)'
_computing_data_reduction SAINT
_computing_molecular_graphics 'SHELXTL (Sheldrick, 2000)'
_computing_publication_material SHELXTL
_computing_structure_refinement 'SHELXL97 (Sheldrick, 1997)'
_computing_structure_solution 'SHELXS97 (Sheldrick, 1997)'
_diffrn_ambient_temperature 293(2)
_diffrn_measured_fraction_theta_full 0.935
_diffrn_measured_fraction_theta_max 0.955
_diffrn_measurement_device_type 'Bruker SMART CCD area-detector'
_diffrn_measurement_method '\f and \w'
_diffrn_radiation_monochromator graphite
_diffrn_radiation_source 'fine-focus sealed tube'
_diffrn_radiation_type 'Mo K\a'
_diffrn_radiation_wavelength 0.71073
_diffrn_reflns_av_R_equivalents 0.0195
_diffrn_reflns_av_sigmaI/netI 0.0197
_diffrn_reflns_limit_h_max 12
_diffrn_reflns_limit_h_min -12
_diffrn_reflns_limit_k_max 10
_diffrn_reflns_limit_k_min -10
_diffrn_reflns_limit_l_max 17
_diffrn_reflns_limit_l_min -17
_diffrn_reflns_number 8188
_diffrn_reflns_theta_full 28.42
_diffrn_reflns_theta_max 28.42
_diffrn_reflns_theta_min 2.14
_exptl_absorpt_coefficient_mu 0.093
_exptl_absorpt_correction_T_max 0.9799
_exptl_absorpt_correction_T_min 0.9674
_exptl_absorpt_correction_type none
_exptl_crystal_colour COLOURLESS
_exptl_crystal_density_diffrn 1.279
_exptl_crystal_density_method 'not measured'
_exptl_crystal_description prism
_exptl_crystal_F_000 408
_exptl_crystal_size_max 0.36
_exptl_crystal_size_mid 0.28
_exptl_crystal_size_min 0.22
_refine_diff_density_max 0.201
_refine_diff_density_min -0.193
_refine_ls_extinction_coef 0.024(5)
_refine_ls_extinction_expression Fc^*^=kFc[1+0.001xFc^2^\l^3^/sin(2\q)]^-1/4^
_refine_ls_extinction_method SHELXL97
_refine_ls_goodness_of_fit_ref 1.042
_refine_ls_hydrogen_treatment constr
_refine_ls_matrix_type full
_refine_ls_number_parameters 131
_refine_ls_number_reflns 2355
_refine_ls_number_restraints 0
_refine_ls_restrained_S_all 1.042
_refine_ls_R_factor_all 0.0587
_refine_ls_R_factor_gt 0.0461
_refine_ls_shift/su_max 0.001
_refine_ls_shift/su_mean 0.000
_refine_ls_structure_factor_coef Fsqd
_refine_ls_weighting_details 'calc w=1/[\s^2^(Fo^2^)+(0.07P)^2^+0.1629P] where P=(Fo^2^+2Fc^2^)/3'
_refine_ls_weighting_scheme calc
_refine_ls_wR_factor_gt 0.1309
_refine_ls_wR_factor_ref 0.1401
_reflns_number_gt 1816
_reflns_number_total 2355
_reflns_threshold_expression I>2\s(I)
_cod_data_source_file jh6034.cif
_cod_data_source_block I
_cod_original_cell_volume 998.2(9)
_cod_original_sg_symbol_H-M 'P 21/c'
_cod_database_code 2208364
_cod_database_fobs_code 2208364

loop_
_symmetry_equiv_pos_as_xyz
'x, y, z'
'-x, y+1/2, -z+1/2'
'-x, -y, -z'
'x, -y-1/2, z-1/2'

loop_
_atom_site_label
_atom_site_fract_x
_atom_site_fract_y
_atom_site_fract_z
_atom_site_U_iso_or_equiv
_atom_site_adp_type
_atom_site_calc_flag
_atom_site_refinement_flags
_atom_site_occupancy
_atom_site_type_symbol
O2 1.20118(12) 0.80293(18) 0.28139(8) 0.0676(4) Uani d . 1 O
H2 1.2674 0.7414 0.2716 0.101 Uiso calc R 1 H
C4 0.80091(15) 0.82090(19) -0.06027(11) 0.0519(4) Uani d . 1 C
H4 0.8317 0.7829 -0.1191 0.062 Uiso calc R 1 H
C5 0.90466(13) 0.82078(18) 0.02899(10) 0.0471(3) Uani d . 1 C
O3 1.26019(11) 0.64976(17) 0.11386(8) 0.0683(4) Uani d . 1 O
C10 1.03328(14) 0.73781(19) 0.02537(10) 0.0494(4) Uani d . 1 C
H10 1.0519 0.6873 -0.0340 0.059 Uiso calc R 1 H
C8 1.10596(14) 0.80697(19) 0.19783(10) 0.0491(4) Uani d . 1 C
C9 1.13266(14) 0.73009(19) 0.10883(10) 0.0481(3) Uani d . 1 C
C6 0.88071(15) 0.8990(2) 0.11778(11) 0.0536(4) Uani d . 1 C
H6 0.7965 0.9563 0.1212 0.064 Uiso calc R 1 H
O1 0.44087(11) 0.88424(18) -0.15226(9) 0.0725(4) Uani d . 1 O
C3 0.66655(15) 0.8696(2) -0.06681(12) 0.0539(4) Uani d . 1 C
H3 0.6358 0.9171 -0.0102 0.065 Uiso calc R 1 H
C2 0.56503(15) 0.8534(2) -0.15629(12) 0.0550(4) Uani d . 1 C
C7 0.98065(16) 0.8924(2) 0.20102(11) 0.0564(4) Uani d . 1 C
H7 0.9635 0.9462 0.2599 0.068 Uiso calc R 1 H
C11 1.31211(18) 0.6130(3) 0.02279(13) 0.0686(5) Uani d . 1 C
H11A 1.3154 0.7170 -0.0152 0.103 Uiso calc R 1 H
H11B 1.2513 0.5316 -0.0148 0.103 Uiso calc R 1 H
H11C 1.4049 0.5656 0.0366 0.103 Uiso calc R 1 H
C1 0.61088(19) 0.7969(3) -0.25261(14) 0.0864(7) Uani d . 1 C
H1A 0.5309 0.7915 -0.3033 0.130 Uiso calc R 1 H
H1B 0.6534 0.6853 -0.2442 0.130 Uiso calc R 1 H
H1C 0.6778 0.8775 -0.2724 0.130 Uiso calc R 1 H

loop_
_atom_site_aniso_label
_atom_site_aniso_U_11
_atom_site_aniso_U_22
_atom_site_aniso_U_33
_atom_site_aniso_U_12
_atom_site_aniso_U_13
_atom_site_aniso_U_23
O2 0.0609(7) 0.0937(9) 0.0452(6) 0.0137(6) -0.0048(5) -0.0031(5)
C4 0.0425(7) 0.0572(8) 0.0548(8) -0.0015(6) 0.0020(6) -0.0005(6)
C5 0.0383(7) 0.0520(8) 0.0505(7) -0.0029(5) 0.0040(5) 0.0040(6)
O3 0.0499(6) 0.1065(10) 0.0471(6) 0.0262(6) 0.0019(5) 0.0004(6)
C10 0.0435(7) 0.0595(8) 0.0451(7) 0.0014(6) 0.0049(6) -0.0013(6)
C8 0.0462(7) 0.0590(9) 0.0413(7) -0.0010(6) 0.0022(5) 0.0050(6)
C9 0.0399(7) 0.0582(8) 0.0466(7) 0.0034(6) 0.0066(5) 0.0053(6)
C6 0.0433(7) 0.0621(9) 0.0559(8) 0.0076(6) 0.0085(6) 0.0037(7)
O1 0.0396(6) 0.1043(10) 0.0708(8) 0.0046(6) -0.0032(5) -0.0039(6)
C3 0.0422(7) 0.0614(9) 0.0568(9) -0.0008(6) 0.0015(6) -0.0009(7)
C2 0.0413(8) 0.0594(9) 0.0625(9) -0.0014(6) -0.0004(6) 0.0014(7)
C7 0.0564(8) 0.0674(10) 0.0464(8) 0.0073(7) 0.0098(6) -0.0028(7)
C11 0.0530(9) 0.0917(13) 0.0630(10) 0.0170(8) 0.0150(7) 0.0022(9)
C1 0.0538(10) 0.1337(19) 0.0680(11) 0.0088(11) -0.0059(8) -0.0250(12)

loop_
_atom_type_symbol
_atom_type_description
_atom_type_scat_dispersion_real
_atom_type_scat_dispersion_imag
_atom_type_scat_source
C C 0.0033 0.0016 'International Tables Vol C Tables 4.2.6.8 and 6.1.1.4'
H H 0.0000 0.0000 'International Tables Vol C Tables 4.2.6.8 and 6.1.1.4'
O O 0.0106 0.0060 'International Tables Vol C Tables 4.2.6.8 and 6.1.1.4'

loop_
_geom_angle_atom_site_label_1
_geom_angle_atom_site_label_2
_geom_angle_atom_site_label_3
_geom_angle
_geom_angle_publ_flag
C8 O2 H2 109.5 ?
C3 C4 C5 127.19(15) yes
C3 C4 H4 116.4 ?
C5 C4 H4 116.4 ?
C6 C5 C10 118.55(12) yes
C6 C5 C4 122.60(13) yes
C10 C5 C4 118.85(13) yes
C9 O3 C11 117.63(12) yes
C9 C10 C5 120.79(13) yes
C9 C10 H10 119.6 ?
C5 C10 H10 119.6 ?
O2 C8 C7 118.81(13) yes
O2 C8 C9 121.70(13) yes
C7 C8 C9 119.48(13) yes
O3 C9 C10 125.48(13) yes
O3 C9 C8 114.63(12) yes
C10 C9 C8 119.89(13) yes
C7 C6 C5 120.63(14) yes
C7 C6 H6 119.7 ?
C5 C6 H6 119.7 ?
C4 C3 C2 124.57(15) yes
C4 C3 H3 117.7 ?
C2 C3 H3 117.7 ?
O1 C2 C3 119.85(15) yes
O1 C2 C1 119.74(14) yes
C3 C2 C1 120.40(14) yes
C6 C7 C8 120.64(14) yes
C6 C7 H7 119.7 ?
C8 C7 H7 119.7 ?
O3 C11 H11A 109.5 ?
O3 C11 H11B 109.5 ?
H11A C11 H11B 109.5 ?
O3 C11 H11C 109.5 ?
H11A C11 H11C 109.5 ?
H11B C11 H11C 109.5 ?
C2 C1 H1A 109.5 ?
C2 C1 H1B 109.5 ?
H1A C1 H1B 109.5 ?
C2 C1 H1C 109.5 ?
H1A C1 H1C 109.5 ?
H1B C1 H1C 109.5 ?

loop_
_geom_bond_atom_site_label_1
_geom_bond_atom_site_label_2
_geom_bond_distance
_geom_bond_publ_flag
O2 C8 1.3556(18) yes
O2 H2 0.8200 ?
C4 C3 1.336(2) yes
C4 C5 1.459(2) yes
C4 H4 0.9300 ?
C5 C6 1.388(2) yes
C5 C10 1.400(2) yes
O3 C9 1.3686(17) yes
O3 C11 1.413(2) yes
C10 C9 1.3785(19) yes
C10 H10 0.9300 ?
C8 C7 1.380(2) yes
C8 C9 1.394(2) yes
C6 C7 1.379(2) yes
C6 H6 0.9300 ?
O1 C2 1.2243(18) yes
C3 C2 1.454(2) yes
C3 H3 0.9300 ?
C2 C1 1.490(2) yes
C7 H7 0.9300 ?
C11 H11A 0.9600 ?
C11 H11B 0.9600 ?
C11 H11C 0.9600 ?
C1 H1A 0.9600 ?
C1 H1B 0.9600 ?
C1 H1C 0.9600 ?

loop_
_geom_hbond_atom_site_label_D
_geom_hbond_atom_site_label_H
_geom_hbond_atom_site_label_A
_geom_hbond_site_symmetry_A
_geom_hbond_distance_DH
_geom_hbond_distance_HA
_geom_hbond_distance_DA
_geom_hbond_angle_DHA
_geom_hbond_publ_flag
O2 H2 O1 4_665 0.82 2.08 2.772(2) 141 yes

loop_
_geom_torsion_atom_site_label_1
_geom_torsion_atom_site_label_2
_geom_torsion_atom_site_label_3
_geom_torsion_atom_site_label_4
_geom_torsion
C3 C4 C5 C6 -10.6(2)
C3 C4 C5 C10 169.06(15)
C6 C5 C10 C9 1.6(2)
C4 C5 C10 C9 -178.04(13)
C11 O3 C9 C10 18.5(2)
C11 O3 C9 C8 -162.13(15)
C5 C10 C9 O3 178.73(14)
C5 C10 C9 C8 -0.6(2)
O2 C8 C9 O3 0.9(2)
C7 C8 C9 O3 179.65(13)
O2 C8 C9 C10 -179.69(13)
C7 C8 C9 C10 -0.9(2)
C10 C5 C6 C7 -1.0(2)
C4 C5 C6 C7 178.58(14)
C5 C4 C3 C2 -174.64(14)
C4 C3 C2 O1 172.18(17)
C4 C3 C2 C1 -6.9(3)
C5 C6 C7 C8 -0.5(2)
O2 C8 C7 C6 -179.72(14)
C9 C8 C7 C6 1.5(2)

loop_
_cod_related_entry_id
_cod_related_entry_database
_cod_related_entry_code
1 ChemSpider 30654931
